data_2220787
loop_
_publ_author_name
'Zhang, Xiutang'
'Wei, Peihai'
'Li, Bin'

_publ_section_title
;
 Poly[bis(\m-hemihydrogen
 2-phenylquinoline-4-carboxylato-\k^2^<i>N</i>,<i>O</i>)silver(I)]
;
_journal_coeditor_code HB2825
_journal_issue 2
_journal_name_full 'Acta Crystallographica Section E'
_journal_page_first m223
_journal_paper_doi 10.1107/S1600536809001184
_journal_volume 65
_journal_year 2009
_chemical_formula_iupac '[Ag (C16 H10.5 N O2)2]'
_chemical_formula_moiety 'C32 H21 Ag N2 O4'
_chemical_formula_sum 'C32 H21 Ag N2 O4'
_chemical_formula_weight 605.38
_chemical_name_systematic
;
Poly[bis(\m-hemihydrogen
2-phenylquinoline-4-carboxylato-\k^2^<i>N</i>,<i>O</i>)silver(I)]
;
_space_group_IT_number 15
_symmetry_cell_setting monoclinic
_symmetry_space_group_name_Hall '-C 2yc'
_symmetry_space_group_name_H-M 'C 1 2/c 1'
_atom_sites_solution_hydrogens geom
_atom_sites_solution_primary direct
_atom_sites_solution_secondary difmap
_audit_creation_method SHELXL-97
_cell_angle_alpha 90.00
_cell_angle_beta 97.585(3)
_cell_angle_gamma 90.00
_cell_formula_units_Z 4
_cell_length_a 7.2163(6)
_cell_length_b 20.5060(17)
_cell_length_c 16.5632(12)
_cell_measurement_reflns_used 3290
_cell_measurement_temperature 293(2)
_cell_measurement_theta_max 27.4835
_cell_measurement_theta_min 2.3409
_cell_volume 2429.5(3)
_computing_cell_refinement 'SAINT (Bruker, 2001)'
_computing_data_collection 'SMART (Bruker, 2001)'
_computing_data_reduction 'SAINT (Bruker, 2001)'
_computing_molecular_graphics 'SHELXTL (Sheldrick, 2008)'
_computing_publication_material 'SHELXTL (Sheldrick, 2008)'
_computing_structure_refinement 'SHELXL97 (Sheldrick, 2008)'
_computing_structure_solution 'SHELXS97 (Sheldrick, 2008)'
_diffrn_ambient_temperature 293(2)
_diffrn_measured_fraction_theta_full 0.995
_diffrn_measured_fraction_theta_max 0.995
_diffrn_measurement_device_type 'Bruker SMART CCD'
_diffrn_measurement_method \w
_diffrn_radiation_monochromator graphite
_diffrn_radiation_source 'fine-focus sealed tube'
_diffrn_radiation_type MoK\a
_diffrn_radiation_wavelength 0.71073
_diffrn_reflns_av_R_equivalents 0.0200
_diffrn_reflns_av_sigmaI/netI 0.0197
_diffrn_reflns_limit_h_max 9
_diffrn_reflns_limit_h_min -9
_diffrn_reflns_limit_k_max 26
_diffrn_reflns_limit_k_min -25
_diffrn_reflns_limit_l_max 20
_diffrn_reflns_limit_l_min -21
_diffrn_reflns_number 9257
_diffrn_reflns_theta_full 27.48
_diffrn_reflns_theta_max 27.48
_diffrn_reflns_theta_min 2.34
_diffrn_standards_decay_% 0
_diffrn_standards_interval_count 0
_diffrn_standards_interval_time 0
_diffrn_standards_number 0
_exptl_absorpt_coefficient_mu 0.874
_exptl_absorpt_correction_T_max 1.00
_exptl_absorpt_correction_T_min 0.877
_exptl_absorpt_correction_type multi-scan
_exptl_absorpt_process_details '(SADABS; Bruker, 2001)'
_exptl_crystal_colour Orange
_exptl_crystal_density_diffrn 1.655
_exptl_crystal_density_method 'not measured'
_exptl_crystal_description Prism
_exptl_crystal_F_000 1224
_exptl_crystal_size_max 0.20
_exptl_crystal_size_mid 0.15
_exptl_crystal_size_min 0.15
_refine_diff_density_max 0.660
_refine_diff_density_min -0.329
_refine_ls_extinction_method none
_refine_ls_goodness_of_fit_ref 1.096
_refine_ls_hydrogen_treatment constr
_refine_ls_matrix_type full
_refine_ls_number_parameters 177
_refine_ls_number_reflns 2791
_refine_ls_number_restraints 0
_refine_ls_restrained_S_all 1.096
_refine_ls_R_factor_all 0.0339
_refine_ls_R_factor_gt 0.0289
_refine_ls_shift/su_max 0.000
_refine_ls_shift/su_mean 0.000
_refine_ls_structure_factor_coef Fsqd
_refine_ls_weighting_details 'calc w=1/[\s^2^(Fo^2^)+(0.0323P)^2^+1.551P] where P=(Fo^2^+2Fc^2^)/3'
_refine_ls_weighting_scheme calc
_refine_ls_wR_factor_gt 0.0644
_refine_ls_wR_factor_ref 0.0674
_reflns_number_gt 2550
_reflns_number_total 2791
_reflns_threshold_expression I>2\s(I)
_cod_data_source_file hb2825.cif
_cod_data_source_block I
_cod_depositor_comments
;
The following automatic conversions were performed:
'_symmetry_cell_setting' value 'Monoclinic' changed to 'monoclinic'
according to '/home/saulius/struct/CIF-dictionaries/cif_core.dic'
dictionary named 'cif_core.dic' version 2.4.1 from
2010-06-29.

'_exptl_absorpt_correction_type' value 'Multi-scan' changed
to 'multi-scan' according to
'/home/saulius/struct/CIF-dictionaries/cif_core.dic' dictionary named
'cif_core.dic' version 2.4.1 from 2010-06-29.

Automatic conversion script
Id: cif_fix_enum 1527 2010-12-29 10:47:43Z saulius 

The following automatic conversions were performed:

'_symmetry_cell_setting' value 'Monoclinic' changed to 'monoclinic'
according to /home/saulius/struct/CIF-dictionaries/cif_core.dic
dictionary named 'cif_core.dic' version 2.4.1 from
2010-06-29.

'_exptl_absorpt_correction_type' value 'Multi-scan'
changed to 'multi-scan' according to
/home/saulius/struct/CIF-dictionaries/cif_core.dic dictionary named
'cif_core.dic' version 2.4.1 from 2010-06-29.

Automatic conversion script
Id: cif_fix_values 1715 2011-07-08 13:25:40Z adriana 
;
_cod_original_sg_symbol_H-M 'C 2/c'
_cod_database_code 2220787
_cod_database_fobs_code 2220787

loop_
_symmetry_equiv_pos_as_xyz
'x, y, z'
'-x, y, -z+1/2'
'x+1/2, y+1/2, z'
'-x+1/2, y+1/2, -z+1/2'
'-x, -y, -z'
'x, -y, z-1/2'
'-x+1/2, -y+1/2, -z'
'x+1/2, -y+1/2, z-1/2'

loop_
_atom_site_type_symbol
_atom_site_label
_atom_site_fract_x
_atom_site_fract_y
_atom_site_fract_z
_atom_site_U_iso_or_equiv
_atom_site_adp_type
_atom_site_calc_flag
_atom_site_refinement_flags
_atom_site_occupancy
_atom_site_disorder_assembly
_atom_site_disorder_group
Ag Ag1 0.5000 0.224313(10) -0.2500 0.03976(9) Uani d S 1 . .
N N1 0.4524(2) 0.22681(7) -0.11903(9) 0.0305(3) Uani d . 1 . .
O O1 0.4807(3) 0.16931(8) 0.17478(8) 0.0506(4) Uani d . 1 . .
H H1O 0.4750 0.1750 0.2234 0.061 Uiso calc PR 0.50 A -1
O O2 0.6459(3) 0.26118(9) 0.18437(10) 0.0555(4) Uani d . 1 . .
C C1 0.4841(3) 0.28414(9) -0.07613(11) 0.0323(4) Uani d . 1 . .
C C2 0.4827(4) 0.34294(10) -0.12074(13) 0.0468(5) Uani d . 1 . .
H H2A 0.4619 0.3417 -0.1773 0.056 Uiso calc R 1 . .
C C3 0.5113(4) 0.40127(11) -0.08202(16) 0.0562(7) Uani d . 1 . .
H H3A 0.5094 0.4396 -0.1121 0.067 Uiso calc R 1 . .
C C4 0.5437(4) 0.40349(11) 0.00334(16) 0.0546(6) Uani d . 1 . .
H H4A 0.5627 0.4436 0.0294 0.065 Uiso calc R 1 . .
C C5 0.5477(3) 0.34808(11) 0.04857(13) 0.0446(5) Uani d . 1 . .
H H5A 0.5712 0.3506 0.1051 0.054 Uiso calc R 1 . .
C C6 0.5165(3) 0.28627(9) 0.01036(11) 0.0317(4) Uani d . 1 . .
C C7 0.5077(3) 0.22584(9) 0.05293(11) 0.0313(4) Uani d . 1 . .
C C8 0.4621(3) 0.17105(10) 0.00812(11) 0.0344(4) Uani d . 1 . .
H H8A 0.4467 0.1319 0.0348 0.041 Uiso calc R 1 . .
C C9 0.4376(3) 0.17227(9) -0.07805(10) 0.0302(4) Uani d . 1 . .
C C10 0.3928(3) 0.11103(9) -0.12467(11) 0.0331(4) Uani d . 1 . .
C C11 0.2740(3) 0.11181(10) -0.19829(12) 0.0379(4) Uani d . 1 . .
H H11A 0.2219 0.1510 -0.2185 0.045 Uiso calc R 1 . .
C C12 0.2330(3) 0.05444(12) -0.24147(13) 0.0476(5) Uani d . 1 . .
H H12A 0.1558 0.0555 -0.2911 0.057 Uiso calc R 1 . .
C C13 0.3063(4) -0.00390(12) -0.21119(15) 0.0570(7) Uani d . 1 . .
H H13A 0.2773 -0.0424 -0.2399 0.068 Uiso calc R 1 . .
C C14 0.4230(4) -0.00520(11) -0.13802(15) 0.0593(7) Uani d . 1 . .
H H14A 0.4731 -0.0446 -0.1177 0.071 Uiso calc R 1 . .
C C15 0.4659(4) 0.05159(11) -0.09489(12) 0.0463(5) Uani d . 1 . .
H H15A 0.5442 0.0502 -0.0456 0.056 Uiso calc R 1 . .
C C16 0.5497(3) 0.22006(10) 0.14510(11) 0.0356(4) Uani d . 1 . .

loop_
_atom_site_aniso_label
_atom_site_aniso_U_11
_atom_site_aniso_U_22
_atom_site_aniso_U_33
_atom_site_aniso_U_12
_atom_site_aniso_U_13
_atom_site_aniso_U_23
Ag1 0.05874(17) 0.04506(14) 0.01656(11) 0.000 0.00894(9) 0.000
N1 0.0388(9) 0.0352(8) 0.0176(7) 0.0017(7) 0.0040(6) 0.0002(6)
O1 0.0877(12) 0.0478(8) 0.0152(6) -0.0092(8) 0.0029(7) -0.0008(6)
O2 0.0607(11) 0.0753(11) 0.0275(8) -0.0222(9) -0.0048(7) -0.0068(7)
C1 0.0384(10) 0.0364(10) 0.0232(9) 0.0005(8) 0.0081(8) -0.0004(7)
C2 0.0718(16) 0.0412(11) 0.0289(10) 0.0025(11) 0.0122(10) 0.0043(8)
C3 0.085(2) 0.0358(11) 0.0494(14) -0.0001(11) 0.0162(13) 0.0038(10)
C4 0.0766(18) 0.0373(11) 0.0498(14) -0.0021(11) 0.0084(12) -0.0110(10)
C5 0.0549(14) 0.0462(12) 0.0330(11) 0.0004(10) 0.0066(10) -0.0110(9)
C6 0.0331(10) 0.0391(10) 0.0236(9) 0.0001(8) 0.0060(7) -0.0047(7)
C7 0.0313(10) 0.0447(10) 0.0179(8) 0.0001(8) 0.0036(7) -0.0016(7)
C8 0.0485(12) 0.0369(9) 0.0179(8) -0.0024(9) 0.0046(8) 0.0019(7)
C9 0.0364(10) 0.0368(9) 0.0176(8) 0.0005(8) 0.0039(7) 0.0010(7)
C10 0.0457(12) 0.0347(9) 0.0194(8) -0.0039(8) 0.0066(8) 0.0005(7)
C11 0.0447(12) 0.0434(11) 0.0252(9) -0.0031(9) 0.0035(8) 0.0000(8)
C12 0.0557(14) 0.0549(13) 0.0309(10) -0.0146(11) 0.0007(10) -0.0074(9)
C13 0.088(2) 0.0440(12) 0.0401(12) -0.0171(12) 0.0113(12) -0.0106(10)
C14 0.101(2) 0.0359(11) 0.0414(13) 0.0018(12) 0.0110(13) 0.0044(9)
C15 0.0723(16) 0.0412(11) 0.0243(10) 0.0009(10) 0.0023(10) 0.0027(8)
C16 0.0385(11) 0.0488(11) 0.0193(8) 0.0033(9) 0.0031(8) -0.0040(8)

loop_
_atom_type_symbol
_atom_type_description
_atom_type_scat_dispersion_real
_atom_type_scat_dispersion_imag
_atom_type_scat_source
C C 0.0033 0.0016 'International Tables Vol C Tables 4.2.6.8 and 6.1.1.4'
H H 0.0000 0.0000 'International Tables Vol C Tables 4.2.6.8 and 6.1.1.4'
Ag Ag -0.8971 1.1015 'International Tables Vol C Tables 4.2.6.8 and 6.1.1.4'
N N 0.0061 0.0033 'International Tables Vol C Tables 4.2.6.8 and 6.1.1.4'
O O 0.0106 0.0060 'International Tables Vol C Tables 4.2.6.8 and 6.1.1.4'

loop_
_geom_angle_atom_site_label_1
_geom_angle_atom_site_label_2
_geom_angle_atom_site_label_3
_geom_angle_site_symmetry_1
_geom_angle_site_symmetry_3
_geom_angle
_geom_angle_publ_flag
N1 Ag1 N1 . 2_654 177.38(8) y
N1 Ag1 O2 . 8_455 97.54(6) ?
N1 Ag1 O2 2_654 8_455 82.16(6) ?
N1 Ag1 O2 . 7_655 82.16(6) ?
N1 Ag1 O2 2_654 7_655 97.54(6) ?
O2 Ag1 O2 8_455 7_655 167.15(8) ?
C9 N1 C1 . . 118.51(16) ?
C9 N1 Ag1 . . 120.76(12) ?
C1 N1 Ag1 . . 118.86(11) ?
C16 O1 H1O . . 109.5 ?
C16 O2 Ag1 . 7_655 137.88(16) ?
N1 C1 C2 . . 117.98(17) ?
N1 C1 C6 . . 122.71(17) ?
C2 C1 C6 . . 119.30(17) ?
C3 C2 C1 . . 120.9(2) ?
C3 C2 H2A . . 119.6 ?
C1 C2 H2A . . 119.6 ?
C2 C3 C4 . . 119.9(2) ?
C2 C3 H3A . . 120.0 ?
C4 C3 H3A . . 120.0 ?
C5 C4 C3 . . 121.1(2) ?
C5 C4 H4A . . 119.4 ?
C3 C4 H4A . . 119.4 ?
C4 C5 C6 . . 120.6(2) ?
C4 C5 H5A . . 119.7 ?
C6 C5 H5A . . 119.7 ?
C5 C6 C1 . . 118.14(18) ?
C5 C6 C7 . . 124.57(18) ?
C1 C6 C7 . . 117.24(16) ?
C8 C7 C6 . . 117.95(17) ?
C8 C7 C16 . . 118.96(17) ?
C6 C7 C16 . . 123.08(16) ?
C7 C8 C9 . . 121.59(18) ?
C7 C8 H8A . . 119.2 ?
C9 C8 H8A . . 119.2 ?
N1 C9 C8 . . 121.72(17) ?
N1 C9 C10 . . 118.39(15) ?
C8 C9 C10 . . 119.90(16) ?
C15 C10 C11 . . 118.69(18) ?
C15 C10 C9 . . 120.59(18) ?
C11 C10 C9 . . 120.70(17) ?
C12 C11 C10 . . 120.3(2) ?
C12 C11 H11A . . 119.8 ?
C10 C11 H11A . . 119.8 ?
C13 C12 C11 . . 120.3(2) ?
C13 C12 H12A . . 119.9 ?
C11 C12 H12A . . 119.9 ?
C12 C13 C14 . . 119.8(2) ?
C12 C13 H13A . . 120.1 ?
C14 C13 H13A . . 120.1 ?
C15 C14 C13 . . 120.5(2) ?
C15 C14 H14A . . 119.8 ?
C13 C14 H14A . . 119.8 ?
C14 C15 C10 . . 120.5(2) ?
C14 C15 H15A . . 119.8 ?
C10 C15 H15A . . 119.8 ?
O2 C16 O1 . . 125.35(19) ?
O2 C16 C7 . . 120.26(18) ?
O1 C16 C7 . . 114.37(17) ?

loop_
_geom_bond_atom_site_label_1
_geom_bond_atom_site_label_2
_geom_bond_site_symmetry_2
_geom_bond_distance
_geom_bond_publ_flag
Ag1 N1 . 2.2413(15) y
Ag1 N1 2_654 2.2413(15) ?
Ag1 O2 8_455 2.6585(17) ?
Ag1 O2 7_655 2.6585(17) ?
N1 C9 . 1.320(2) ?
N1 C1 . 1.377(2) ?
O1 C16 . 1.280(2) ?
O1 H1O . 0.8200 ?
O2 C16 . 1.223(3) ?
O2 Ag1 7_655 2.6585(17) ?
C1 C2 . 1.414(3) ?
C1 C6 . 1.421(3) ?
C2 C3 . 1.360(3) ?
C2 H2A . 0.9300 ?
C3 C4 . 1.403(4) ?
C3 H3A . 0.9300 ?
C4 C5 . 1.359(3) ?
C4 H4A . 0.9300 ?
C5 C6 . 1.421(3) ?
C5 H5A . 0.9300 ?
C6 C7 . 1.431(3) ?
C7 C8 . 1.363(3) ?
C7 C16 . 1.521(2) ?
C8 C9 . 1.415(2) ?
C8 H8A . 0.9300 ?
C9 C10 . 1.487(3) ?
C10 C15 . 1.392(3) ?
C10 C11 . 1.395(3) ?
C11 C12 . 1.388(3) ?
C11 H11A . 0.9300 ?
C12 C13 . 1.376(4) ?
C12 H12A . 0.9300 ?
C13 C14 . 1.382(4) ?
C13 H13A . 0.9300 ?
C14 C15 . 1.380(3) ?
C14 H14A . 0.9300 ?
C15 H15A . 0.9300 ?

loop_
_geom_hbond_atom_site_label_D
_geom_hbond_atom_site_label_H
_geom_hbond_atom_site_label_A
_geom_hbond_site_symmetry_A
_geom_hbond_distance_DH
_geom_hbond_distance_HA
_geom_hbond_distance_DA
_geom_hbond_angle_DHA
O1 H1O O1 2_655 0.82 1.68 2.470(3) 162
